data_7032974
loop_
_publ_author_name
'Tian, Ai-xiang'
'Ning, Ya-li'
'Ying, Jun'
'Hou, Xue'
'Li, Tian-jiao'
'Wang, Xiu-li'

_publ_section_title
;
 Three multi-nuclear clusters and one infinite chain induced by a pendant
 4-butyl-1H-pyrazole ligand for modification of Keggin anions.
;
_journal_issue 1
_journal_name_full 'Dalton transactions (Cambridge, England : 2003)'
_journal_page_first 386
_journal_page_last 394
_journal_paper_doi 10.1039/c4dt02821j
_journal_volume 44
_journal_year 2015
_chemical_formula_sum 'C34 H70 Cu6 N12 O88 P2 W22'
_chemical_formula_weight 6543
_chemical_name_systematic
; 
 ? 
;
_space_group_IT_number 12
_symmetry_cell_setting monoclinic
_symmetry_space_group_name_Hall '-C 2y'
_symmetry_space_group_name_H-M 'C 1 2/m 1'
_atom_sites_solution_hydrogens geom
_atom_sites_solution_primary direct
_atom_sites_solution_secondary difmap
_audit_creation_method SHELXL-97
_cell_angle_alpha 90.000(5)
_cell_angle_beta 123.633(5)
_cell_angle_gamma 90.000(5)
_cell_formula_units_Z 2
_cell_length_a 25.202(5)
_cell_length_b 13.227(5)
_cell_length_c 21.533(5)
_cell_measurement_reflns_used 4687
_cell_measurement_temperature 293(2)
_cell_measurement_theta_max 26.74
_cell_measurement_theta_min 2.41
_cell_volume 5976(3)
_computing_cell_refinement 'Bruker SMART'
_computing_data_collection 'Bruker SMART'
_computing_data_reduction 'Bruker SAINT'
_computing_molecular_graphics 'Bruker SHELXTL'
_computing_publication_material 'Bruker SHELXTL'
_computing_structure_refinement 'Bruker SHELXTL'
_computing_structure_solution 'Bruker SHELXTL'
_diffrn_ambient_temperature 293(2)
_diffrn_measured_fraction_theta_full 0.991
_diffrn_measured_fraction_theta_max 0.991
_diffrn_measurement_device_type 'Bruker P4'
_diffrn_measurement_method '\w scans'
_diffrn_radiation_monochromator graphite
_diffrn_radiation_source 'fine-focus sealed tube'
_diffrn_radiation_type MoK\a
_diffrn_radiation_wavelength 0.71069
_diffrn_reflns_av_R_equivalents 0.0573
_diffrn_reflns_av_sigmaI/netI 0.0615
_diffrn_reflns_limit_h_max 26
_diffrn_reflns_limit_h_min -31
_diffrn_reflns_limit_k_max 16
_diffrn_reflns_limit_k_min -15
_diffrn_reflns_limit_l_max 27
_diffrn_reflns_limit_l_min -20
_diffrn_reflns_number 17534
_diffrn_reflns_theta_full 26.80
_diffrn_reflns_theta_max 26.80
_diffrn_reflns_theta_min 1.14
_diffrn_standards_decay_% none
_exptl_absorpt_coefficient_mu 22.232
_exptl_absorpt_correction_T_max 0.069
_exptl_absorpt_correction_T_min 0.026
_exptl_absorpt_correction_type numerical
_exptl_absorpt_process_details 'ABSCOR by T.Higashi    8  March, 1995'
_exptl_crystal_colour yellow
_exptl_crystal_density_diffrn 3.536
_exptl_crystal_density_method 'not measured'
_exptl_crystal_description block
_exptl_crystal_F_000 5588
_exptl_crystal_size_max 0.18
_exptl_crystal_size_mid 0.16
_exptl_crystal_size_min 0.12
_platon_squeeze_details
;
The free water molecules were highly disordered and could not be modeled properly, thus the SQUEEZE routine of PLATON was applied to remove the contributions to the scattering from the solvent molecules. The reported refinements are of the guest-free structures using the *.hkp files produced via the SQUEEZE routine. 
;
_refine_diff_density_max 2.468
_refine_diff_density_min -2.692
_refine_diff_density_rms 0.251
_refine_ls_extinction_method none
_refine_ls_goodness_of_fit_ref 0.836
_refine_ls_hydrogen_treatment mixed
_refine_ls_matrix_type full
_refine_ls_number_parameters 366
_refine_ls_number_reflns 6615
_refine_ls_number_restraints 18
_refine_ls_restrained_S_all 0.836
_refine_ls_R_factor_all 0.0556
_refine_ls_R_factor_gt 0.0395
_refine_ls_shift/su_max 0.004
_refine_ls_shift/su_mean 0.000
_refine_ls_structure_factor_coef Fsqd
_refine_ls_weighting_details 'calc w=1/[\s^2^(Fo^2^)+(0.1000P)^2^+0.0000P] where P=(Fo^2^+2Fc^2^)/3'
_refine_ls_weighting_scheme calc
_refine_ls_wR_factor_gt 0.1191
_refine_ls_wR_factor_ref 0.1296
_reflns_number_gt 4963
_reflns_number_total 6670
_reflns_threshold_expression >2sigma(I)
_cod_data_source_file c4dt02821j2.cif
_cod_data_source_block compound-1
_cod_depositor_comments 'Adding full bibliography for 7032974--7032977.cif.'
_cod_original_sg_symbol_H-M C2/m
_cod_database_code 7032974

loop_
_symmetry_equiv_pos_as_xyz
'x, y, z'
'-x, y, -z'
'x+1/2, y+1/2, z'
'-x+1/2, y+1/2, -z'
'-x, -y, -z'
'x, -y, z'
'-x+1/2, -y+1/2, -z'
'x+1/2, -y+1/2, z'

loop_
_atom_site_label
_atom_site_type_symbol
_atom_site_fract_x
_atom_site_fract_y
_atom_site_fract_z
_atom_site_U_iso_or_equiv
_atom_site_adp_type
_atom_site_occupancy
_atom_site_symmetry_multiplicity
_atom_site_calc_flag
_atom_site_refinement_flags
Cu1 Cu 0.57547(4) 0.37748(8) 0.01179(5) 0.0552(3) Uani 1 1 d .
Cu2 Cu 0.922162(17) -0.13335(3) 0.41452(2) 0.03010(10) Uani 0.50 1 d P
P1 P 0.79973(8) 0.0000 0.25969(10) 0.0181(5) Uani 1 2 d S
O1 O 0.8371(2) 0.0000 0.2251(3) 0.0281(14) Uani 1 2 d S
O2 O 0.81510(17) 0.0939(3) 0.3071(2) 0.0257(10) Uani 1 1 d .
O3 O 0.7292(2) 0.0000 0.1977(3) 0.0277(15) Uani 1 2 d S
O4 O 0.8336(2) 0.2205(3) 0.2079(3) 0.0453(14) Uani 1 1 d .
O5 O 0.8373(3) 0.2101(5) 0.0799(3) 0.0707(18) Uani 1 1 d .
O6 O 0.9197(2) 0.0989(4) 0.2098(3) 0.0454(13) Uani 1 1 d .
O7 O 0.9508(2) -0.1001(4) 0.3495(2) 0.0391(13) Uani 1 1 d .
O8 O 0.7213(2) 0.2175(4) 0.1829(2) 0.0443(14) Uani 1 1 d .
O9 O 0.7439(2) 0.1208(3) 0.0964(2) 0.0404(14) Uani 1 1 d .
O10 O 0.6226(2) 0.0990(4) 0.1438(2) 0.0458(14) Uani 1 1 d .
O11 O 0.7843(3) 0.0000 0.4054(3) 0.0371(18) Uani 1 2 d S
O12 O 0.7488(2) -0.1865(6) 0.4343(3) 0.078(2) Uani 1 1 d .
O13 O 1.0000 -0.1894(5) 0.5000 0.059(2) Uani 1 2 d S
O14 O 0.8854(2) -0.2603(3) 0.3531(2) 0.0405(14) Uani 1 1 d .
O15 O 0.6449(3) 0.0000 0.0542(3) 0.0374(18) Uani 1 2 d S
O16 O 1.0307(3) 0.0000 0.3191(4) 0.065(2) Uani 1 2 d S
O17 O 0.6220(2) 0.2082(4) 0.0324(3) 0.0563(18) Uani 1 1 d .
O18 O 0.9305(3) 0.0000 0.4422(3) 0.0336(17) Uani 1 2 d S
O19 O 0.8627(2) -0.1625(4) 0.4439(2) 0.0380(13) Uani 1 1 d .
O20 O 0.7952(3) 0.3943(4) 0.2486(3) 0.076(3) Uani 1 1 d .
O21 O 0.69338(19) -0.0977(4) 0.2920(2) 0.0494(15) Uani 1 1 d .
O22 O 0.5767(3) 0.0000 0.2211(4) 0.074(3) Uani 1 2 d S
O23 O 0.8253(3) 0.0000 0.0942(4) 0.0487(19) Uani 1 2 d S
O24 O 0.7671(2) -0.2583(4) 0.3247(3) 0.0525(16) Uani 1 1 d .
W1 W 0.922162(17) -0.13335(3) 0.41452(2) 0.03010(10) Uani 0.50 1 d P
W2 W 0.775678(13) -0.14086(3) 0.382086(15) 0.04460(9) Uani 1 1 d .
W3 W 0.643544(17) 0.0000 0.22060(2) 0.04650(13) Uani 1 2 d S
W4 W 0.804594(14) 0.26781(2) 0.267699(15) 0.04408(10) Uani 1 1 d .
W5 W 0.672396(13) 0.12932(2) 0.104120(15) 0.03715(8) Uani 1 1 d .
W6 W 0.833365(14) 0.12848(2) 0.138951(16) 0.04144(8) Uani 1 1 d .
W7 W 0.954280(16) 0.0000 0.29276(2) 0.03549(10) Uani 1 2 d S
C1 C 0.4213(3) 0.3465(7) -0.2060(4) 0.051(2) Uani 1 1 d .
C2 C 0.3855(5) 0.2820(11) -0.3956(6) 0.107(4) Uani 1 1 d U
H2A H 0.3408 0.2636 -0.4252 0.161 Uiso 1 1 calc R
H2B H 0.3888 0.3530 -0.4042 0.161 Uiso 1 1 calc R
C3 C 0.3888(4) 0.3409(10) -0.2865(5) 0.087(4) Uani 1 1 d .
H3A H 0.3439 0.3283 -0.3085 0.130 Uiso 1 1 calc R
H3B H 0.3926 0.4057 -0.3048 0.130 Uiso 1 1 calc R
C4 C 0.3948(4) 0.3494(8) -0.1667(5) 0.067(3) Uani 1 1 d .
H4 H 0.3512 0.3448 -0.1879 0.100 Uiso 1 1 calc R
C5 C 0.7130(3) 0.4218(7) 0.0684(4) 0.056(2) Uani 1 1 d .
H5 H 0.7259 0.3547 0.0738 0.084 Uiso 1 1 calc R
C6 C 0.4842(3) 0.3588(8) -0.1548(5) 0.068(3) Uani 1 1 d .
H6 H 0.5149 0.3616 -0.1659 0.102 Uiso 1 1 calc R
C7 C 0.7522(4) 0.5000 0.0858(5) 0.040(3) Uani 1 2 d S
H7 H 0.7956 0.5000 0.1051 0.048 Uiso 1 2 calc SR
C9 C 0.4178(7) 0.2252(14) -0.4189(8) 0.154(5) Uani 1 1 d U
H9A H 0.3989 0.2360 -0.4712 0.231 Uiso 1 1 calc R
H9B H 0.4150 0.1548 -0.4101 0.231 Uiso 1 1 calc R
H9C H 0.4617 0.2454 -0.3915 0.231 Uiso 1 1 calc R
C10 C 0.4132(5) 0.2651(10) -0.3096(6) 0.104(4) Uani 1 1 d U
H10A H 0.4007 0.1990 -0.3024 0.156 Uiso 1 1 calc R
H10B H 0.4594 0.2683 -0.2805 0.156 Uiso 1 1 calc R
N1 N 0.4372(3) 0.3595(5) -0.0954(3) 0.0483(18) Uani 1 1 d .
N2 N 0.4964(3) 0.3665(5) -0.0867(3) 0.0473(18) Uani 1 1 d .
N3 N 0.6548(2) 0.4489(5) 0.0432(3) 0.0395(15) Uani 1 1 d .

loop_
_atom_site_aniso_label
_atom_site_aniso_U_11
_atom_site_aniso_U_22
_atom_site_aniso_U_33
_atom_site_aniso_U_23
_atom_site_aniso_U_13
_atom_site_aniso_U_12
Cu1 0.0360(4) 0.0744(7) 0.0588(5) -0.0053(5) 0.0284(4) -0.0097(4)
Cu2 0.02463(15) 0.02706(17) 0.02895(17) 0.00261(14) 0.00878(13) -0.00166(13)
P1 0.0163(7) 0.0213(9) 0.0171(8) 0.000 0.0096(6) 0.000
O1 0.035(2) 0.026(3) 0.030(3) 0.000 0.022(2) 0.000
O2 0.0256(16) 0.0259(19) 0.0219(17) -0.0091(15) 0.0108(14) -0.0023(15)
O3 0.016(2) 0.039(3) 0.022(3) 0.000 0.0068(19) 0.000
O4 0.055(2) 0.031(2) 0.043(2) 0.0011(19) 0.0237(19) -0.014(2)
O5 0.103(3) 0.072(4) 0.055(3) 0.010(3) 0.055(2) -0.021(3)
O6 0.0447(18) 0.058(3) 0.050(2) 0.000(2) 0.0360(16) -0.011(2)
O7 0.040(2) 0.034(2) 0.038(2) 0.0017(19) 0.0192(18) 0.0107(19)
O8 0.044(2) 0.045(3) 0.029(2) -0.002(2) 0.0115(18) 0.013(2)
O9 0.043(2) 0.042(3) 0.025(2) 0.0025(18) 0.0115(18) 0.002(2)
O10 0.033(2) 0.070(3) 0.021(2) -0.006(2) 0.0063(17) 0.012(2)
O11 0.024(2) 0.070(4) 0.009(2) 0.000 0.004(2) 0.000
O12 0.054(2) 0.144(5) 0.027(2) 0.020(3) 0.018(2) -0.037(3)
O13 0.080(4) 0.023(3) 0.088(4) 0.000 0.056(3) 0.000
O14 0.034(2) 0.036(2) 0.028(2) 0.0028(19) 0.0022(18) -0.0029(19)
O15 0.033(3) 0.046(4) 0.019(3) 0.000 0.005(2) 0.000
O16 0.037(2) 0.084(6) 0.096(4) 0.000 0.051(3) 0.000
O17 0.049(3) 0.051(3) 0.032(3) 0.004(2) -0.001(2) 0.008(2)
O18 0.025(3) 0.031(3) 0.035(3) 0.000 0.011(2) 0.000
O19 0.034(2) 0.044(2) 0.023(2) 0.0040(19) 0.0084(16) -0.0101(19)
O20 0.092(5) 0.025(2) 0.050(3) -0.003(2) 0.002(3) 0.012(3)
O21 0.0204(18) 0.093(4) 0.023(2) 0.008(2) 0.0045(16) -0.021(2)
O22 0.016(2) 0.148(9) 0.059(4) 0.000 0.021(3) 0.000
O23 0.066(3) 0.058(4) 0.044(3) 0.000 0.044(2) 0.000
O24 0.053(3) 0.052(3) 0.038(2) 0.004(2) 0.016(2) -0.023(2)
W1 0.02463(15) 0.02706(17) 0.02895(17) 0.00261(14) 0.00878(13) -0.00166(13)
W2 0.03200(11) 0.0726(2) 0.02452(12) 0.00863(12) 0.01273(9) -0.01612(13)
W3 0.01634(14) 0.0907(3) 0.02512(17) 0.000 0.00690(12) 0.000
W4 0.05452(16) 0.02495(13) 0.03063(14) -0.00109(10) 0.00972(13) 0.00968(11)
W5 0.03507(12) 0.04146(15) 0.01948(12) 0.00256(10) 0.00544(10) 0.00957(11)
W6 0.05172(13) 0.04474(16) 0.03630(12) 0.00813(11) 0.02966(10) -0.00312(12)
W7 0.03079(13) 0.0396(2) 0.04644(17) 0.000 0.02791(12) 0.000
C1 0.042(3) 0.086(5) 0.030(3) 0.009(3) 0.022(2) -0.026(3)
C2 0.121(6) 0.120(7) 0.078(5) 0.003(5) 0.053(4) -0.009(5)
C3 0.054(4) 0.138(9) 0.056(5) 0.007(6) 0.023(4) -0.028(6)
C4 0.037(3) 0.105(7) 0.049(4) 0.015(5) 0.018(3) -0.014(4)
C5 0.039(3) 0.087(6) 0.043(4) 0.020(4) 0.024(3) 0.029(4)
C6 0.035(3) 0.116(8) 0.065(4) 0.000(5) 0.035(3) -0.012(4)
C7 0.021(3) 0.054(6) 0.044(5) 0.000 0.017(3) 0.000
C9 0.167(7) 0.166(8) 0.140(6) 0.005(6) 0.092(5) 0.016(6)
C10 0.126(6) 0.105(6) 0.086(5) 0.004(5) 0.061(4) -0.009(5)
N1 0.035(2) 0.069(4) 0.045(3) 0.011(3) 0.025(2) -0.001(3)
N2 0.029(2) 0.078(4) 0.032(3) -0.001(3) 0.016(2) -0.010(3)
N3 0.029(2) 0.056(3) 0.027(2) 0.000(2) 0.0116(19) -0.007(2)

loop_
_atom_type_symbol
_atom_type_description
_atom_type_scat_dispersion_real
_atom_type_scat_dispersion_imag
_atom_type_scat_source
C C 0.0033 0.0016 'International Tables Vol C Tables 4.2.6.8 and 6.1.1.4'
H H 0.0000 0.0000 'International Tables Vol C Tables 4.2.6.8 and 6.1.1.4'
N N 0.0061 0.0033 'International Tables Vol C Tables 4.2.6.8 and 6.1.1.4'
O O 0.0106 0.0060 'International Tables Vol C Tables 4.2.6.8 and 6.1.1.4'
P P 0.1023 0.0942 'International Tables Vol C Tables 4.2.6.8 and 6.1.1.4'
Cu Cu 0.3201 1.2651 'International Tables Vol C Tables 4.2.6.8 and 6.1.1.4'
W W -0.8490 6.8722 'International Tables Vol C Tables 4.2.6.8 and 6.1.1.4'

loop_
_geom_angle_atom_site_label_1
_geom_angle_atom_site_label_2
_geom_angle_atom_site_label_3
_geom_angle
_geom_angle_site_symmetry_1
_geom_angle_site_symmetry_3
N2 Cu1 N3 130.0(3) . .
N2 Cu1 N1 113.1(3) . 2_655
N3 Cu1 N1 112.7(2) . 2_655
O18 Cu2 O7 89.7(3) . .
O18 Cu2 O13 100.7(2) . .
O7 Cu2 O13 100.69(12) . .
O18 Cu2 O19 93.2(3) . .
O7 Cu2 O19 158.44(16) . .
O13 Cu2 O19 99.77(13) . .
O18 Cu2 O14 160.2(2) . .
O7 Cu2 O14 86.3(2) . .
O13 Cu2 O14 99.2(2) . .
O19 Cu2 O14 83.8(2) . .
O1 P1 O2 109.9(2) . .
O1 P1 O2 109.9(2) . 6
O2 P1 O2 110.0(3) . 6
O1 P1 O3 108.4(3) . .
O2 P1 O3 109.3(2) . .
O2 P1 O3 109.3(2) 6 .
P1 O1 W7 126.0(3) . .
P1 O1 W6 126.97(17) . 6
W7 O1 W6 88.80(18) . 6
P1 O1 W6 126.97(17) . .
W7 O1 W6 88.80(18) . .
W6 O1 W6 86.6(2) 6 .
P1 O2 W2 128.3(2) . 6
P1 O2 W4 127.3(2) . .
W2 O2 W4 89.11(13) 6 .
P1 O2 W1 123.2(2) . 6
W2 O2 W1 87.71(13) 6 6
W4 O2 W1 88.74(12) . 6
P1 O3 W5 126.65(19) . 6
P1 O3 W5 126.65(19) . .
W5 O3 W5 90.13(17) 6 .
P1 O3 W3 123.4(3) . .
W5 O3 W3 89.22(15) 6 .
W5 O3 W3 89.22(15) . .
W4 O4 W6 153.4(3) . .
W6 O6 W7 127.0(3) . .
W7 O7 Cu2 144.5(3) . .
W5 O8 W4 151.7(3) . .
W6 O9 W5 151.5(3) . .
W5 O10 W3 125.9(2) . .
W2 O11 W2 154.4(3) 6 .
W1 O13 Cu2 0.00(4) 2_756 2_756
W1 O13 Cu2 135.2(4) 2_756 .
Cu2 O13 Cu2 135.2(4) 2_756 .
W4 O14 Cu2 123.5(2) 6 .
W5 O15 W5 124.5(3) . 6
W1 O18 Cu2 0.00(3) 6 6
W1 O18 Cu2 147.8(4) 6 .
Cu2 O18 Cu2 147.8(4) 6 .
W2 O19 Cu2 123.4(2) . .
W3 O21 W2 150.2(3) . .
W6 O23 W6 125.9(4) . 6
W2 O24 W4 123.0(3) . 6
O12 W2 O19 102.4(2) . .
O12 W2 O11 101.5(3) . .
O19 W2 O11 92.6(2) . .
O12 W2 O24 101.2(3) . .
O19 W2 O24 90.2(2) . .
O11 W2 O24 156.0(2) . .
O12 W2 O21 99.4(2) . .
O19 W2 O21 158.1(2) . .
O11 W2 O21 83.2(2) . .
O24 W2 O21 85.4(2) . .
O12 W2 O2 174.4(3) . 6
O19 W2 O2 75.92(17) . 6
O11 W2 O2 84.0(2) . 6
O24 W2 O2 73.56(19) . 6
O21 W2 O2 82.29(17) . 6
O22 W3 O21 102.3(2) . 6
O22 W3 O21 102.3(2) . .
O21 W3 O21 87.9(3) 6 .
O22 W3 O10 101.8(2) . 6
O21 W3 O10 155.8(2) 6 6
O21 W3 O10 88.6(2) . 6
O22 W3 O10 101.8(2) . .
O21 W3 O10 88.6(2) 6 .
O21 W3 O10 155.8(2) . .
O10 W3 O10 84.9(3) 6 .
O22 W3 O3 170.7(3) . .
O21 W3 O3 84.28(18) 6 .
O21 W3 O3 84.28(18) . .
O10 W3 O3 71.58(17) 6 .
O10 W3 O3 71.58(17) . .
O20 W4 O14 102.8(2) . 6
O20 W4 O4 102.3(3) . .
O14 W4 O4 91.8(2) 6 .
O20 W4 O24 99.6(3) . 6
O14 W4 O24 91.2(2) 6 6
O4 W4 O24 156.7(2) . 6
O20 W4 O8 99.9(2) . .
O14 W4 O8 157.3(2) 6 .
O4 W4 O8 82.8(2) . .
O24 W4 O8 85.5(2) 6 .
O20 W4 O2 172.4(3) . .
O14 W4 O2 75.66(16) 6 .
O4 W4 O2 85.22(18) . .
O24 W4 O2 73.14(18) 6 .
O8 W4 O2 81.87(16) . .
O17 W5 O8 103.1(2) . .
O17 W5 O10 100.9(3) . .
O8 W5 O10 89.5(2) . .
O17 W5 O9 102.9(3) . .
O8 W5 O9 86.3(2) . .
O10 W5 O9 156.20(19) . .
O17 W5 O15 100.4(2) . .
O8 W5 O15 156.5(2) . .
O10 W5 O15 86.6(3) . .
O9 W5 O15 87.9(3) . .
O17 W5 O3 170.9(2) . .
O8 W5 O3 84.04(17) . .
O10 W5 O3 73.3(2) . .
O9 W5 O3 83.0(2) . .
O15 W5 O3 72.64(17) . .
O5 W6 O6 102.5(2) . .
O5 W6 O9 102.5(2) . .
O6 W6 O9 155.0(2) . .
O5 W6 O23 102.7(3) . .
O6 W6 O23 88.7(2) . .
O9 W6 O23 86.7(2) . .
O5 W6 O4 101.4(3) . .
O6 W6 O4 89.8(2) . .
O9 W6 O4 84.4(2) . .
O23 W6 O4 155.6(3) . .
O5 W6 O1 173.8(2) . .
O6 W6 O1 72.7(2) . .
O9 W6 O1 82.44(19) . .
O23 W6 O1 73.5(2) . .
O4 W6 O1 82.72(18) . .
O16 W7 O7 104.1(2) . 6
O16 W7 O7 104.1(2) . .
O7 W7 O7 92.3(3) 6 .
O16 W7 O6 98.9(3) . 6
O7 W7 O6 156.25(18) 6 6
O7 W7 O6 88.0(2) . 6
O16 W7 O6 98.9(3) . .
O7 W7 O6 88.0(2) 6 .
O7 W7 O6 156.25(18) . .
O6 W7 O6 82.5(3) 6 .
O16 W7 O1 166.9(3) . .
O7 W7 O1 84.84(17) 6 .
O7 W7 O1 84.84(17) . .
O6 W7 O1 71.52(17) 6 .
O6 W7 O1 71.52(16) . .
C4 C1 C6 104.6(7) . .
C4 C1 C3 127.5(7) . .
C6 C1 C3 127.7(8) . .
C9 C2 C10 112.2(11) . .
C10 C3 C1 113.1(9) . .
N1 C4 C1 112.2(7) . .
N3 C5 C7 113.1(8) . .
N3 C5 C5 74.0(5) . 6_565
C7 C5 C5 39.1(5) . 6_565
N2 C6 C1 111.2(8) . .
C5 C7 C5 101.8(9) . 6_565
C3 C10 C2 108.5(10) . .
C4 N1 N2 106.3(7) . .
C4 N1 Cu1 129.4(6) . 2_655
N2 N1 Cu1 124.0(4) . 2_655
C6 N2 N1 105.7(5) . .
C6 N2 Cu1 132.8(5) . .
N1 N2 Cu1 121.4(5) . .
C5 N3 N3 106.0(5) . 6_565
C5 N3 Cu1 135.1(6) . .
N3 N3 Cu1 118.80(18) 6_565 .

loop_
_geom_bond_atom_site_label_1
_geom_bond_atom_site_label_2
_geom_bond_distance
_geom_bond_site_symmetry_2
Cu1 N2 1.952(5) .
Cu1 N3 1.961(6) .
Cu1 N1 2.008(7) 2_655
Cu2 O18 1.836(2) .
Cu2 O7 1.948(5) .
Cu2 O13 1.946(3) .
Cu2 O19 1.961(5) .
Cu2 O14 2.018(4) .
P1 O1 1.490(7) .
P1 O2 1.516(4) .
P1 O2 1.516(4) 6
P1 O3 1.520(5) .
O1 W7 2.464(5) .
O1 W6 2.479(5) 6
O1 W6 2.479(5) .
O2 W2 2.399(5) 6
O2 W4 2.415(4) .
O2 W1 2.447(3) 6
O3 W5 2.416(4) 6
O3 W5 2.416(4) .
O3 W3 2.468(6) .
O4 W4 1.905(6) .
O4 W6 1.918(5) .
O5 W6 1.712(6) .
O6 W6 1.881(4) .
O6 W7 1.984(5) .
O7 W7 1.836(5) .
O8 W5 1.855(4) .
O8 W4 1.984(4) .
O9 W6 1.909(5) .
O9 W5 1.902(5) .
O10 W5 1.910(6) .
O10 W3 1.941(5) .
O11 W2 1.9105(15) 6
O11 W2 1.9105(15) .
O12 W2 1.713(6) .
O13 W1 1.946(3) 2_756
O13 Cu2 1.946(3) 2_756
O14 W4 1.841(4) 6
O15 W5 1.933(3) .
O15 W5 1.933(3) 6
O16 W7 1.679(6) .
O17 W5 1.708(5) .
O18 W1 1.836(2) 6
O18 Cu2 1.836(2) 6
O19 W2 1.852(4) .
O20 W4 1.708(5) .
O21 W3 1.864(5) .
O21 W2 1.983(4) .
O22 W3 1.690(8) .
O23 W6 1.908(3) .
O23 W6 1.908(3) 6
O24 W2 1.921(6) .
O24 W4 1.923(6) 6
W2 O2 2.399(5) 6
W3 O21 1.864(5) 6
W3 O10 1.941(5) 6
W4 O14 1.841(4) 6
W4 O24 1.923(6) 6
W7 O7 1.836(5) 6
W7 O6 1.984(5) 6
C1 C4 1.337(12) .
C1 C6 1.348(9) .
C1 C3 1.452(12) .
C2 C9 1.39(2) .
C2 C10 1.592(16) .
C3 C10 1.404(17) .
C4 N1 1.305(10) .
C5 N3 1.301(9) .
C5 C7 1.334(10) .
C5 C5 2.070(19) 6_565
C6 N2 1.325(11) .
C7 C5 1.334(10) 6_565
N1 N2 1.400(9) .
N1 Cu1 2.008(7) 2_655
N3 N3 1.352(12) 6_565

loop_
_platon_squeeze_void_nr
_platon_squeeze_void_average_x
_platon_squeeze_void_average_y
_platon_squeeze_void_average_z
_platon_squeeze_void_volume
_platon_squeeze_void_count_electrons
1 0.500 0.000 0.052 741.7 204.0
2 0.000 0.500 -0.019 741.7 204.0
